data_2231548
loop_
_publ_author_name
'Cai, Xia'
'Lin, Jing-Jun'
'Chen, Hao-Zhao'
'Chen, Lai-Chen'
'Zeng, Rong-Hua'

_publ_section_title
;
 A one-dimensional
 triaquaeuropium(III)--1<i>H</i>,3<i>H</i>-benzimidazol-3-ium-5,6-dicarboxylate--sulfate
 polymeric structure
;
_journal_coeditor_code HY2456
_journal_issue 9
_journal_name_full 'Acta Crystallographica Section E'
_journal_page_first m1310
_journal_page_last m1311
_journal_paper_doi 10.1107/S1600536811034337
_journal_volume 67
_journal_year 2011
_chemical_formula_iupac '[Eu2 (C9 H5 N2 O4)2 (S O4)2 (H2 O)6], 6H2 O'
_chemical_formula_moiety 'C18 H22 Eu2 N4 O22 S2, 6(H2 O)'
_chemical_formula_sum 'C18 H34 Eu2 N4 O28 S2'
_chemical_formula_weight 1122.58
_chemical_name_systematic
;
<i>catena</i>-poly[[[triaquaeuropium(III)]-bis(\m-1<i>H</i>,3<i>H</i>-\
benzimidazol-3-ium-5,6-dicarboxylato-\
\k^3^<i>O</i>^5^,<i>O</i>^5'^:<i>O</i>^6^)-\
[triaquaeuropium(III)]-di-\m-sulfato-\
\k^3^<i>O</i>:<i>O</i>,<i>O</i>';\k^3^<i>O</i>,<i>O</i>':<i>O</i>']
hexahydrate]
;
_space_group_IT_number 2
_symmetry_cell_setting triclinic
_symmetry_space_group_name_Hall '-P 1'
_symmetry_space_group_name_H-M 'P -1'
_atom_sites_solution_hydrogens geom
_atom_sites_solution_primary direct
_atom_sites_solution_secondary difmap
_audit_creation_method SHELXL-97
_cell_angle_alpha 100.496(3)
_cell_angle_beta 98.060(3)
_cell_angle_gamma 94.979(3)
_cell_formula_units_Z 1
_cell_length_a 7.1261(16)
_cell_length_b 9.581(2)
_cell_length_c 12.424(3)
_cell_measurement_reflns_used 3240
_cell_measurement_temperature 298(2)
_cell_measurement_theta_max 25.2
_cell_measurement_theta_min 2.48
_cell_volume 820.3(3)
_computing_cell_refinement 'SAINT (Bruker, 2007)'
_computing_data_collection 'APEX2 (Bruker, 2007)'
_computing_data_reduction 'SAINT (Bruker, 2007)'
_computing_molecular_graphics 'ORTEPIII (Burnett & Johnson, 1996) and PLATON (Spek, 2009)'
_computing_publication_material 'SHELXL97  (Sheldrick, 2008)'
_computing_structure_refinement 'SHELXL97 (Sheldrick, 2008)'
_computing_structure_solution 'SHELXS97 (Sheldrick, 2008)'
_diffrn_ambient_temperature 298(2)
_diffrn_measured_fraction_theta_full 0.962
_diffrn_measured_fraction_theta_max 0.962
_diffrn_measurement_device_type 'Bruker APEXII CCD'
_diffrn_measurement_method '\f and \w scans'
_diffrn_radiation_monochromator graphite
_diffrn_radiation_source 'fine-focus sealed tube'
_diffrn_radiation_type MoK\a
_diffrn_radiation_wavelength 0.71073
_diffrn_reflns_av_R_equivalents 0.0237
_diffrn_reflns_av_sigmaI/netI 0.0407
_diffrn_reflns_limit_h_max 8
_diffrn_reflns_limit_h_min -8
_diffrn_reflns_limit_k_max 11
_diffrn_reflns_limit_k_min -10
_diffrn_reflns_limit_l_max 14
_diffrn_reflns_limit_l_min -14
_diffrn_reflns_number 4076
_diffrn_reflns_theta_full 25.20
_diffrn_reflns_theta_max 25.20
_diffrn_reflns_theta_min 1.69
_exptl_absorpt_coefficient_mu 4.033
_exptl_absorpt_correction_T_max 0.446
_exptl_absorpt_correction_T_min 0.310
_exptl_absorpt_correction_type multi-scan
_exptl_absorpt_process_details '(SADABS; Bruker, 2001)'
_exptl_crystal_colour colorless
_exptl_crystal_density_diffrn 2.273
_exptl_crystal_density_method 'not measured'
_exptl_crystal_description block
_exptl_crystal_F_000 552
_exptl_crystal_size_max 0.30
_exptl_crystal_size_mid 0.26
_exptl_crystal_size_min 0.20
_refine_diff_density_max 1.821
_refine_diff_density_min -2.507
_refine_ls_extinction_method none
_refine_ls_goodness_of_fit_ref 1.023
_refine_ls_hydrogen_treatment mixed
_refine_ls_matrix_type full
_refine_ls_number_parameters 248
_refine_ls_number_reflns 2841
_refine_ls_number_restraints 0
_refine_ls_restrained_S_all 1.023
_refine_ls_R_factor_all 0.0382
_refine_ls_R_factor_gt 0.0362
_refine_ls_shift/su_max 0.000
_refine_ls_shift/su_mean 0.000
_refine_ls_structure_factor_coef Fsqd
_refine_ls_weighting_details 'calc w=1/[\s^2^(Fo^2^)+(0.0656P)^2^+2.2735P] where P=(Fo^2^+2Fc^2^)/3'
_refine_ls_weighting_scheme calc
_refine_ls_wR_factor_gt 0.0941
_refine_ls_wR_factor_ref 0.0965
_reflns_number_gt 2669
_reflns_number_total 2841
_reflns_threshold_expression I>2\s(I)
_cod_data_source_file hy2456.cif
_cod_data_source_block global
_cod_database_code 2231548

loop_
_symmetry_equiv_pos_as_xyz
'x, y, z'
'-x, -y, -z'

loop_
_atom_site_type_symbol
_atom_site_label
_atom_site_fract_x
_atom_site_fract_y
_atom_site_fract_z
_atom_site_U_iso_or_equiv
_atom_site_adp_type
_atom_site_calc_flag
_atom_site_refinement_flags
_atom_site_occupancy
_atom_site_symmetry_multiplicity
Eu Eu1 0.82011(3) 0.30949(3) -0.00038(2) 0.01547(13) Uani d . 1 1
S S3 0.7557(2) 0.48078(15) -0.19659(11) 0.0178(3) Uani d . 1 1
O O1 0.8381(6) 0.2686(5) 0.1916(3) 0.0245(9) Uani d . 1 1
O O2 1.0266(6) 0.1509(4) 0.0920(3) 0.0235(9) Uani d . 1 1
O O7 0.6411(6) 0.3533(5) -0.1756(3) 0.0255(9) Uani d . 1 1
O O8 0.9029(5) 0.5245(4) -0.0939(3) 0.0197(8) Uani d . 1 1
O O5 0.6331(6) 0.5948(5) -0.2072(3) 0.0274(9) Uani d . 1 1
O O6 0.8483(7) 0.4467(5) -0.2935(3) 0.0286(10) Uani d . 1 1
N N1 1.3014(7) -0.0260(6) 0.5455(4) 0.0249(11) Uani d . 1 1
N N2 1.2981(7) 0.2039(6) 0.5675(4) 0.0251(11) Uani d . 1 1
H H2 1.3174 0.2932 0.5979 0.030 Uiso calc R 1 1
C C1 0.9614(8) 0.1832(6) 0.1807(5) 0.0190(12) Uani d . 1 1
C C2 1.0383(8) 0.1201(6) 0.2791(5) 0.0194(12) Uani d . 1 1
C C3 1.0338(8) -0.0312(6) 0.2662(4) 0.0164(11) Uani d . 1 1
C C5 1.1219(8) -0.0927(6) 0.3485(5) 0.0198(12) Uani d . 1 1
H H5 1.1239 -0.1911 0.3393 0.024 Uiso calc R 1 1
C C6 1.2079(8) -0.0005(6) 0.4462(5) 0.0218(12) Uani d . 1 1
C C7 1.2050(8) 0.1468(6) 0.4603(5) 0.0213(12) Uani d . 1 1
C C8 1.3518(9) 0.0977(7) 0.6146(5) 0.0274(14) Uani d . 1 1
H H8 1.4162 0.1086 0.6866 0.033 Uiso calc R 1 1
C C9 1.1232(8) 0.2109(6) 0.3771(4) 0.0189(11) Uani d . 1 1
H H9 1.1250 0.3095 0.3864 0.023 Uiso calc R 1 1
O O4W 0.5121(7) 0.1310(5) 0.2584(4) 0.0352(11) Uani d . 1 1
H H8W 0.6008 0.1653 0.2294 0.053 Uiso d R 1 1
H H7W 0.4457 0.2009 0.2736 0.053 Uiso d R 1 1
O O6W 0.7298(9) 0.5166(6) 0.3452(4) 0.0439(13) Uani d . 1 1
H H11W 0.8442 0.5054 0.3395 0.066 Uiso d R 1 1
H H12W 0.6655 0.4779 0.2826 0.09(4) Uiso d R 1 1
O O5W 0.6913(11) 0.3173(6) 0.4890(5) 0.0644(19) Uani d . 1 1
H H9W 0.6934 0.3808 0.4506 0.097 Uiso d R 1 1
H H10W 0.7710 0.3559 0.5453 0.097 Uiso d R 1 1
O O3W 0.7114(6) 0.0596(4) -0.0781(4) 0.0283(10) Uani d . 1 1
H H5W 0.6097 0.0179 -0.1180 0.042 Uiso d R 1 1
H H6W 0.7713 -0.0084 -0.0605 0.042 Uiso d R 1 1
O O1W 0.7080(6) 0.5224(4) 0.0984(4) 0.0266(9) Uani d . 1 1
H H2W 0.6011 0.5504 0.1051 0.040 Uiso d R 1 1
H H1W 0.7804 0.5996 0.1181 0.040 Uiso d R 1 1
O O2W 0.4946(6) 0.2615(5) 0.0214(4) 0.0308(10) Uani d . 1 1
H H4W 0.4110 0.1952 -0.0161 0.046 Uiso d R 1 1
H H3W 0.4346 0.3063 0.0678 0.046 Uiso d R 1 1
C C4 0.9079(8) -0.1258(6) 0.1673(4) 0.0179(11) Uani d . 1 1
O O4 0.9655(6) -0.2426(4) 0.1255(3) 0.0226(9) Uani d . 1 1
O O3 0.7505(6) -0.0878(5) 0.1382(4) 0.0290(10) Uani d . 1 1
H H1A 1.323(11) -0.109(9) 0.557(6) 0.035 Uiso d . 1 1

loop_
_atom_site_aniso_label
_atom_site_aniso_U_11
_atom_site_aniso_U_22
_atom_site_aniso_U_33
_atom_site_aniso_U_12
_atom_site_aniso_U_13
_atom_site_aniso_U_23
Eu1 0.01833(18) 0.01343(19) 0.01383(18) 0.00052(11) 0.00124(11) 0.00220(12)
S3 0.0222(7) 0.0163(7) 0.0138(6) -0.0006(5) 0.0006(5) 0.0030(5)
O1 0.031(2) 0.026(2) 0.018(2) 0.0101(18) 0.0039(17) 0.0053(17)
O2 0.032(2) 0.022(2) 0.018(2) 0.0070(18) 0.0074(17) 0.0046(17)
O7 0.027(2) 0.021(2) 0.024(2) -0.0095(17) -0.0053(17) 0.0065(17)
O8 0.021(2) 0.020(2) 0.0140(19) -0.0041(16) -0.0042(15) 0.0017(16)
O5 0.034(2) 0.023(2) 0.024(2) 0.0087(18) -0.0010(18) 0.0051(18)
O6 0.042(3) 0.025(2) 0.018(2) 0.0020(19) 0.0083(18) 0.0016(17)
N1 0.029(3) 0.027(3) 0.021(3) 0.005(2) 0.004(2) 0.011(2)
N2 0.033(3) 0.022(3) 0.016(2) -0.003(2) 0.002(2) -0.001(2)
C1 0.026(3) 0.013(3) 0.018(3) 0.001(2) 0.001(2) 0.004(2)
C2 0.018(3) 0.020(3) 0.020(3) 0.000(2) 0.004(2) 0.004(2)
C3 0.019(3) 0.013(3) 0.017(3) -0.001(2) 0.003(2) 0.002(2)
C5 0.024(3) 0.013(3) 0.024(3) 0.002(2) 0.007(2) 0.002(2)
C6 0.024(3) 0.022(3) 0.020(3) 0.000(2) 0.005(2) 0.007(2)
C7 0.025(3) 0.022(3) 0.015(3) -0.002(2) 0.005(2) 0.002(2)
C8 0.028(3) 0.039(4) 0.013(3) 0.001(3) -0.002(2) 0.007(3)
C9 0.025(3) 0.015(3) 0.016(3) -0.001(2) 0.005(2) 0.002(2)
O4W 0.035(2) 0.037(3) 0.039(3) 0.003(2) 0.012(2) 0.014(2)
O6W 0.067(4) 0.036(3) 0.024(3) 0.016(3) -0.003(2) -0.002(2)
O5W 0.123(6) 0.031(3) 0.033(3) 0.003(3) -0.006(3) 0.007(2)
O3W 0.030(2) 0.019(2) 0.032(2) -0.0014(18) -0.0022(18) 0.0008(18)
O1W 0.024(2) 0.014(2) 0.043(3) 0.0046(16) 0.0111(19) 0.0037(18)
O2W 0.023(2) 0.035(3) 0.028(2) -0.0041(18) 0.0029(18) -0.0072(19)
C4 0.024(3) 0.015(3) 0.015(3) -0.003(2) 0.007(2) 0.002(2)
O4 0.030(2) 0.019(2) 0.019(2) 0.0003(17) 0.0081(17) -0.0012(16)
O3 0.024(2) 0.025(2) 0.032(2) 0.0055(18) -0.0039(18) -0.0061(19)

loop_
_atom_type_symbol
_atom_type_description
_atom_type_scat_dispersion_real
_atom_type_scat_dispersion_imag
_atom_type_scat_source
C C 0.0033 0.0016 'International Tables Vol C Tables 4.2.6.8 and 6.1.1.4'
H H 0.0000 0.0000 'International Tables Vol C Tables 4.2.6.8 and 6.1.1.4'
Eu Eu -0.1578 3.6682 'International Tables Vol C Tables 4.2.6.8 and 6.1.1.4'
N N 0.0061 0.0033 'International Tables Vol C Tables 4.2.6.8 and 6.1.1.4'
O O 0.0106 0.0060 'International Tables Vol C Tables 4.2.6.8 and 6.1.1.4'
S S 0.1246 0.1234 'International Tables Vol C Tables 4.2.6.8 and 6.1.1.4'

loop_
_geom_angle_atom_site_label_1
_geom_angle_atom_site_label_2
_geom_angle_atom_site_label_3
_geom_angle_site_symmetry_1
_geom_angle_site_symmetry_3
_geom_angle
O4 Eu1 O2W 2_755 . 140.91(14)
O4 Eu1 O3W 2_755 . 76.22(15)
O2W Eu1 O3W . . 71.09(15)
O4 Eu1 O8 2_755 2_765 81.63(13)
O2W Eu1 O8 . 2_765 137.26(14)
O3W Eu1 O8 . 2_765 143.77(14)
O4 Eu1 O1W 2_755 . 140.46(14)
O2W Eu1 O1W . . 69.33(15)
O3W Eu1 O1W . . 140.36(14)
O8 Eu1 O1W 2_765 . 71.68(14)
O4 Eu1 O1 2_755 . 126.79(14)
O2W Eu1 O1 . . 75.86(15)
O3W Eu1 O1 . . 92.05(14)
O8 Eu1 O1 2_765 . 78.65(13)
O1W Eu1 O1 . . 76.39(14)
O4 Eu1 O2 2_755 . 75.47(14)
O2W Eu1 O2 . . 111.08(15)
O3W Eu1 O2 . . 69.40(14)
O8 Eu1 O2 2_765 . 77.54(13)
O1W Eu1 O2 . . 124.10(14)
O1 Eu1 O2 . . 52.20(13)
O4 Eu1 O8 2_755 . 71.41(13)
O2W Eu1 O8 . . 116.64(14)
O3W Eu1 O8 . . 131.57(13)
O8 Eu1 O8 2_765 . 64.15(14)
O1W Eu1 O8 . . 70.87(13)
O1 Eu1 O8 . . 136.26(13)
O2 Eu1 O8 . . 131.95(13)
O4 Eu1 Eu1 2_755 2_765 73.90(10)
O2W Eu1 Eu1 . 2_765 133.79(11)
O3W Eu1 Eu1 . 2_765 149.81(11)
O8 Eu1 Eu1 2_765 2_765 33.30(9)
O1W Eu1 Eu1 . 2_765 67.72(10)
O1 Eu1 Eu1 . 2_765 109.19(10)
O2 Eu1 Eu1 . 2_765 106.55(10)
O8 Eu1 Eu1 . 2_765 30.84(8)
O6 S3 O5 . . 111.0(3)
O6 S3 O7 . . 112.3(3)
O5 S3 O7 . . 109.6(3)
O6 S3 O8 . . 110.1(3)
O5 S3 O8 . . 110.2(2)
O7 S3 O8 . . 103.5(2)
C1 O1 Eu1 . . 93.8(3)
C1 O2 Eu1 . . 91.8(3)
S3 O8 Eu1 . 2_765 146.0(2)
S3 O8 Eu1 . . 97.84(18)
Eu1 O8 Eu1 2_765 . 115.85(14)
C8 N1 C6 . . 108.3(5)
C8 N1 H1A . . 127(5)
C6 N1 H1A . . 124(5)
C8 N2 C7 . . 108.3(5)
C8 N2 H2 . . 125.8
C7 N2 H2 . . 125.8
O2 C1 O1 . . 122.2(5)
O2 C1 C2 . . 118.8(5)
O1 C1 C2 . . 119.0(5)
C9 C2 C3 . . 121.4(5)
C9 C2 C1 . . 119.3(5)
C3 C2 C1 . . 119.1(5)
C5 C3 C2 . . 121.3(5)
C5 C3 C4 . . 119.1(5)
C2 C3 C4 . . 119.1(5)
C3 C5 C6 . . 116.7(5)
C3 C5 H5 . . 121.6
C6 C5 H5 . . 121.6
N1 C6 C5 . . 131.7(6)
N1 C6 C7 . . 106.4(5)
C5 C6 C7 . . 121.8(5)
C9 C7 N2 . . 131.6(6)
C9 C7 C6 . . 122.3(5)
N2 C7 C6 . . 106.2(5)
N1 C8 N2 . . 110.7(5)
N1 C8 H8 . . 124.6
N2 C8 H8 . . 124.6
C7 C9 C2 . . 116.4(5)
C7 C9 H9 . . 121.8
C2 C9 H9 . . 121.8
H8W O4W H7W . . 104.3
H11W O6W H12W . . 105.6
H9W O5W H10W . . 101.4
Eu1 O3W H5W . . 132.6
Eu1 O3W H6W . . 122.9
H5W O3W H6W . . 104.1
Eu1 O1W H2W . . 135.5
Eu1 O1W H1W . . 120.5
H2W O1W H1W . . 101.5
Eu1 O2W H4W . . 128.4
Eu1 O2W H3W . . 128.4
H4W O2W H3W . . 103.2
O3 C4 O4 . . 125.0(5)
O3 C4 C3 . . 116.9(5)
O4 C4 C3 . . 117.9(5)
C4 O4 Eu1 . 2_755 135.3(4)

loop_
_geom_bond_atom_site_label_1
_geom_bond_atom_site_label_2
_geom_bond_site_symmetry_2
_geom_bond_distance
Eu1 O4 2_755 2.374(4)
Eu1 O2W . 2.387(4)
Eu1 O3W . 2.427(4)
Eu1 O8 2_765 2.434(4)
Eu1 O1W . 2.439(4)
Eu1 O1 . 2.474(4)
Eu1 O2 . 2.518(4)
Eu1 O8 . 2.607(4)
S3 O6 . 1.451(4)
S3 O5 . 1.470(4)
S3 O7 . 1.493(4)
S3 O8 . 1.502(4)
O1 C1 . 1.256(7)
O2 C1 . 1.252(7)
N1 C8 . 1.319(8)
N1 C6 . 1.390(8)
N1 H1A . 0.86(8)
N2 C8 . 1.322(8)
N2 C7 . 1.392(7)
N2 H2 . 0.8600
C1 C2 . 1.517(8)
C2 C9 . 1.387(8)
C2 C3 . 1.426(8)
C3 C5 . 1.375(8)
C3 C4 . 1.510(8)
C5 C6 . 1.392(8)
C5 H5 . 0.9300
C6 C7 . 1.392(9)
C7 C9 . 1.381(8)
C8 H8 . 0.9300
C9 H9 . 0.9300
O4W H8W . 0.8415
O4W H7W . 0.8612
O6W H11W . 0.8423
O6W H12W . 0.8471
O5W H9W . 0.8390
O5W H10W . 0.8403
O3W H5W . 0.8408
O3W H6W . 0.8534
O1W H2W . 0.8393
O1W H1W . 0.8396
O2W H4W . 0.8507
O2W H3W . 0.8434
C4 O3 . 1.235(7)
C4 O4 . 1.272(7)

loop_
_geom_hbond_atom_site_label_D
_geom_hbond_atom_site_label_H
_geom_hbond_atom_site_label_A
_geom_hbond_site_symmetry_A
_geom_hbond_distance_DH
_geom_hbond_distance_HA
_geom_hbond_distance_DA
_geom_hbond_angle_DHA
O1W H1W O4 1_565 0.84 1.90 2.717(6) 165
O1W H2W O7 2_665 0.84 2.24 3.049(6) 163
O2W H3W O5 2_665 0.84 1.96 2.775(6) 162
O2W H4W O3 2_655 0.85 1.85 2.659(6) 159
O3W H5W O4W 2_655 0.84 2.07 2.810(6) 146
O3W H6W O2 2_755 0.85 2.10 2.864(6) 149
O4W H7W O5 2_665 0.86 2.34 3.045(6) 139
O4W H8W O1 . 0.84 2.04 2.869(6) 168
O5W H9W O6W . 0.84 2.03 2.864(8) 171
O5W H10W O6 1_556 0.84 2.01 2.790(7) 154
O6W H11W O6 2_765 0.84 2.37 3.165(8) 158
O6W H12W O5 2_665 0.85 2.20 2.895(7) 139
O6W H12W O1W . 0.85 2.46 3.060(7) 129
N1 H1A O5W 2_756 0.86(8) 1.96(8) 2.752(8) 153(7)
N1 H1A O4W 2_756 0.86(8) 2.48(8) 2.989(7) 119(6)
N2 H2 O6W 2_766 0.86 1.91 2.734(7) 161
